data_4087234
loop_
_publ_author_name
'Garc\'ia, M. Esther'
'Garc\'ia-Viv\'o, Daniel'
'Ruiz, Miguel A.'
'S\'aez, David'

_publ_section_title
;
 Divergent Reactivity of a Phosphinidene-Bridged Dimolybdenum Complex
 Toward 1-Alkynes: P--C, P--H, C--C, and C--H Couplings
;
_journal_name_full Organometallics
_journal_paper_doi 10.1021/acs.organomet.7b00121
_journal_year 2017
_chemical_formula_moiety 'C37 H49 Mo2 O3 P'
_chemical_formula_sum 'C37 H49 Mo2 O3 P'
_chemical_formula_weight 764.61
_space_group_IT_number 14
_symmetry_cell_setting monoclinic
_symmetry_space_group_name_Hall '-P 2yn'
_symmetry_space_group_name_H-M 'P 1 21/n 1'
_atom_sites_solution_hydrogens geom
_atom_sites_solution_primary direct
_atom_sites_solution_secondary difmap
_audit_creation_method SHELXL-97
_cell_angle_alpha 90.00
_cell_angle_beta 90.30(2)
_cell_angle_gamma 90.00
_cell_formula_units_Z 4
_cell_length_a 10.731(11)
_cell_length_b 21.16(2)
_cell_length_c 14.996(15)
_cell_measurement_reflns_used 864
_cell_measurement_temperature 173(2)
_cell_measurement_theta_max 27.65
_cell_measurement_theta_min 2.22
_cell_volume 3405(6)
_computing_cell_refinement 'SAINT (Bruker, 2001)'
_computing_data_collection 'SMART (Bruker, 2001)'
_computing_data_reduction 'SHELXTL (Bruker, 2001)'
_computing_molecular_graphics 'SHELXTL (Bruker, 2001)'
_computing_publication_material 'SHELXTL (Bruker, 2001)'
_computing_structure_refinement 'SHELXTL (Bruker, 2001)'
_computing_structure_solution 'SHELXTL (Bruker, 2001)'
_diffrn_ambient_temperature 173(2)
_diffrn_detector 'CCD plate'
_diffrn_detector_area_resol_mean 8.192
_diffrn_detector_type 'Bruker-AXS SMART 1k'
_diffrn_measured_fraction_theta_full 0.836
_diffrn_measured_fraction_theta_max 0.836
_diffrn_measurement_details 'frames, 0.3\% width'
_diffrn_measurement_device 'three-circle diffractometer'
_diffrn_measurement_device_type 'Bruker-AXS Platform'
_diffrn_measurement_method '\w scans'
_diffrn_measurement_specimen_support 'glass fibre'
_diffrn_radiation_collimation '0.5 mm double pin hole'
_diffrn_radiation_monochromator graphite
_diffrn_radiation_probe x-ray
_diffrn_radiation_type 'Mo K\a'
_diffrn_radiation_wavelength 0.71074
_diffrn_reflns_av_R_equivalents 0.0518
_diffrn_reflns_av_sigmaI/netI 0.0891
_diffrn_reflns_limit_h_max 13
_diffrn_reflns_limit_h_min -13
_diffrn_reflns_limit_k_max 15
_diffrn_reflns_limit_k_min -27
_diffrn_reflns_limit_l_max 19
_diffrn_reflns_limit_l_min -9
_diffrn_reflns_number 11770
_diffrn_reflns_theta_full 27.73
_diffrn_reflns_theta_max 27.73
_diffrn_reflns_theta_min 2.13
_diffrn_source 'sealed X-ray tube'
_diffrn_source_current 40
_diffrn_source_power 2
_diffrn_source_target Mo
_diffrn_source_voltage 50
_exptl_absorpt_coefficient_mu 0.818
_exptl_absorpt_correction_T_max 0.960
_exptl_absorpt_correction_T_min 0.900
_exptl_absorpt_correction_type multi-scan
_exptl_absorpt_process_details 'SADABS (Sheldrick, 2001)'
_exptl_crystal_colour Red
_exptl_crystal_density_diffrn 1.491
_exptl_crystal_density_meas ?
_exptl_crystal_density_method 'not measured'
_exptl_crystal_description Plate
_exptl_crystal_F_000 1576
_exptl_crystal_size_max 0.125
_exptl_crystal_size_mid 0.125
_exptl_crystal_size_min 0.05
_refine_diff_density_max 1.668
_refine_diff_density_min -1.789
_refine_diff_density_rms 0.143
_refine_ls_extinction_method none
_refine_ls_goodness_of_fit_ref 0.980
_refine_ls_hydrogen_treatment mixed
_refine_ls_matrix_type full
_refine_ls_number_parameters 407
_refine_ls_number_reflns 6676
_refine_ls_number_restraints 0
_refine_ls_restrained_S_all 0.980
_refine_ls_R_factor_all 0.0906
_refine_ls_R_factor_gt 0.0555
_refine_ls_shift/su_max 0.001
_refine_ls_shift/su_mean 0.000
_refine_ls_structure_factor_coef Fsqd
_refine_ls_weighting_details 'calc w=1/[\s^2^(Fo^2^)+(0.0876P)^2^+0.0000P] where P=(Fo^2^+2Fc^2^)/3'
_refine_ls_weighting_scheme calc
_refine_ls_wR_factor_gt 0.1336
_refine_ls_wR_factor_ref 0.1548
_reflns_number_gt 4616
_reflns_number_total 6679
_reflns_threshold_expression >2sigma(I)
_cod_data_source_file om7b00121_si_003.cif
_cod_data_source_block compound3trans
_cod_depositor_comments
;
The following automatic conversions were performed:

'_diffrn_ambient_temperature' value '173(2)K' was changed to '173(2)'
- the value should be numeric and without a unit designator.

'_symmetry_cell_setting' value 'Monoclinic' changed to 'monoclinic'
according to
/home/data/users/saulius/crontab/automatic-downloads/rss-feeds/ACS/lib/dictionaries/cif_core.dic
dictionary named 'cif_core.dic' version 2.4.2 from 2011-04-26.

'_diffrn_radiation_probe' value 'X-ray' changed to 'x-ray' according
to
/home/data/users/saulius/crontab/automatic-downloads/rss-feeds/ACS/lib/dictionaries/cif_core.dic
dictionary named 'cif_core.dic' version 2.4.2 from 2011-04-26.

'_exptl_crystal_density_meas' value 'none' was changed to '?' - the
value is perceived as not measured.

Automatic conversion script
Id: cif_fix_values 4973 2017-02-22 13:04:09Z antanas 

The following automatic conversions were performed:

data name '_diffrn_specimen_support' was replaced with
'_diffrn_measurement_specimen_support' as specified in the
replacement file 'data/replacement-values/replacement_tags.lst'.

Automatic conversion script
Id: cif_correct_tags 9268 2022-04-12 08:56:07Z antanas 
;
_cod_original_sg_symbol_H-M P2(1)/n
_cod_database_code 4087234

loop_
_symmetry_equiv_pos_as_xyz
'x, y, z'
'-x+1/2, y+1/2, -z+1/2'
'-x, -y, -z'
'x-1/2, -y-1/2, z-1/2'

loop_
_atom_site_label
_atom_site_type_symbol
_atom_site_fract_x
_atom_site_fract_y
_atom_site_fract_z
_atom_site_U_iso_or_equiv
_atom_site_adp_type
_atom_site_occupancy
_atom_site_symmetry_multiplicity
_atom_site_calc_flag
_atom_site_refinement_flags
Mo1 Mo 0.13888(4) 0.17552(2) 0.74491(3) 0.02209(15) Uani 1 1 d .
C1 C 0.0288(6) 0.1167(3) 0.6894(4) 0.0304(14) Uani 1 1 d .
O1 O -0.0410(4) 0.0842(2) 0.6530(3) 0.0433(12) Uani 1 1 d .
O3 O 0.3185(3) 0.1410(2) 0.7070(3) 0.0308(10) Uani 1 1 d .
C4 C 0.3509(5) 0.0930(3) 0.7540(4) 0.0317(14) Uani 1 1 d .
H4 H 0.438(5) 0.078(3) 0.749(3) 0.025(15) Uiso 1 1 d .
C5 C 0.2636(5) 0.0545(3) 0.7989(4) 0.0276(14) Uani 1 1 d .
C6 C 0.1396(5) 0.0820(3) 0.8036(4) 0.0233(12) Uani 1 1 d .
H6 H 0.072(5) 0.056(3) 0.804(4) 0.022(15) Uiso 1 1 d .
C55 C 0.2871(6) -0.0170(3) 0.7984(4) 0.0333(15) Uani 1 1 d .
C56 C 0.4185(6) -0.0345(4) 0.8276(5) 0.0480(19) Uani 1 1 d .
H56A H 0.4282 -0.0805 0.8257 0.072 Uiso 1 1 calc R
H56B H 0.4331 -0.0195 0.8886 0.072 Uiso 1 1 calc R
H56C H 0.4788 -0.0148 0.7873 0.072 Uiso 1 1 calc R
C57 C 0.2717(7) -0.0386(3) 0.7016(5) 0.0482(19) Uani 1 1 d .
H57A H 0.3386 -0.0205 0.6653 0.072 Uiso 1 1 calc R
H57B H 0.1909 -0.0243 0.6785 0.072 Uiso 1 1 calc R
H57C H 0.2759 -0.0848 0.6988 0.072 Uiso 1 1 calc R
C58 C 0.1909(6) -0.0545(3) 0.8553(5) 0.0396(16) Uani 1 1 d .
H58A H 0.2103 -0.0997 0.8527 0.059 Uiso 1 1 calc R
H58B H 0.1068 -0.0473 0.8317 0.059 Uiso 1 1 calc R
H58C H 0.1951 -0.0401 0.9174 0.059 Uiso 1 1 calc R
C11 C 0.0153(6) 0.2590(3) 0.6990(5) 0.0418(18) Uani 1 1 d .
H11 H -0.0711 0.2584 0.7125 0.050 Uiso 1 1 calc R
C12 C 0.0726(7) 0.2346(4) 0.6217(5) 0.0466(18) Uani 1 1 d .
H12 H 0.0296 0.2156 0.5731 0.056 Uiso 1 1 calc R
C13 C 0.2002(6) 0.2425(3) 0.6271(4) 0.0410(18) Uani 1 1 d .
H13 H 0.2598 0.2292 0.5845 0.049 Uiso 1 1 calc R
C14 C 0.2244(6) 0.2734(3) 0.7064(4) 0.0364(15) Uani 1 1 d .
H14 H 0.3045 0.2856 0.7274 0.044 Uiso 1 1 calc R
C15 C 0.1103(7) 0.2840(3) 0.7514(4) 0.0381(16) Uani 1 1 d .
H15 H 0.1007 0.3045 0.8073 0.046 Uiso 1 1 calc R
Mo2 Mo 0.22512(4) 0.12462(2) 0.91835(3) 0.02263(15) Uani 1 1 d .
C2 C 0.3354(5) 0.1905(3) 0.8778(4) 0.0294(14) Uani 1 1 d .
O2 O 0.4118(3) 0.2293(2) 0.8636(3) 0.0387(11) Uani 1 1 d .
C21 C 0.3506(6) 0.1083(3) 1.0405(4) 0.0368(16) Uani 1 1 d .
H21 H 0.4369 0.1176 1.0358 0.044 Uiso 1 1 calc R
C22 C 0.2940(6) 0.0498(4) 1.0215(4) 0.0397(17) Uani 1 1 d .
H22 H 0.3355 0.0130 1.0010 0.048 Uiso 1 1 calc R
C23 C 0.1643(6) 0.0552(3) 1.0383(4) 0.0344(15) Uani 1 1 d .
H23 H 0.1041 0.0225 1.0324 0.041 Uiso 1 1 calc R
C24 C 0.1414(6) 0.1173(3) 1.0649(4) 0.0309(14) Uani 1 1 d .
H24 H 0.0618 0.1342 1.0789 0.037 Uiso 1 1 calc R
C25 C 0.2553(6) 0.1512(3) 1.0679(4) 0.0359(15) Uani 1 1 d .
H25 H 0.2662 0.1941 1.0849 0.043 Uiso 1 1 calc R
P3 P 0.03007(12) 0.17714(7) 0.88947(9) 0.0200(3) Uani 1 1 d .
C31 C -0.0631(5) 0.2480(3) 0.9231(3) 0.0217(12) Uani 1 1 d .
C32 C -0.1860(5) 0.2348(3) 0.8976(4) 0.0226(12) Uani 1 1 d .
C33 C -0.2729(5) 0.2840(3) 0.8857(4) 0.0309(14) Uani 1 1 d .
H33 H -0.3555 0.2744 0.8670 0.037 Uiso 1 1 calc R
C34 C -0.2394(6) 0.3458(3) 0.9010(4) 0.0362(16) Uani 1 1 d .
C35 C -0.1232(5) 0.3564(3) 0.9388(4) 0.0312(14) Uani 1 1 d .
H35 H -0.1029 0.3983 0.9560 0.037 Uiso 1 1 calc R
C36 C -0.0342(5) 0.3095(3) 0.9534(4) 0.0266(13) Uani 1 1 d .
C41 C -0.2238(5) 0.1662(3) 0.8821(4) 0.0234(12) Uani 1 1 d .
C42 C -0.1084(4) 0.1265(3) 0.9039(4) 0.0235(12) Uani 1 1 d .
H42A H -0.1039 0.0896 0.8635 0.028 Uiso 1 1 calc R
H42B H -0.1126 0.1109 0.9661 0.028 Uiso 1 1 calc R
C43 C -0.2645(6) 0.1547(3) 0.7870(4) 0.0353(15) Uani 1 1 d .
H43A H -0.3387 0.1801 0.7738 0.053 Uiso 1 1 calc R
H43B H -0.2842 0.1098 0.7790 0.053 Uiso 1 1 calc R
H43C H -0.1972 0.1667 0.7465 0.053 Uiso 1 1 calc R
C44 C -0.3322(5) 0.1474(3) 0.9456(4) 0.0303(14) Uani 1 1 d .
H44A H -0.4024 0.1764 0.9368 0.045 Uiso 1 1 calc R
H44B H -0.3034 0.1499 1.0077 0.045 Uiso 1 1 calc R
H44C H -0.3590 0.1041 0.9324 0.045 Uiso 1 1 calc R
C51 C -0.3238(6) 0.4020(3) 0.8796(5) 0.0461(19) Uani 1 1 d .
C52A C -0.2570(9) 0.4439(5) 0.8090(6) 0.074(3) Uani 1 1 d .
H52A H -0.1781 0.4595 0.8338 0.111 Uiso 1 1 calc R
H52B H -0.3104 0.4798 0.7933 0.111 Uiso 1 1 calc R
H52C H -0.2404 0.4188 0.7555 0.111 Uiso 1 1 calc R
C53A C -0.3472(10) 0.4418(5) 0.9622(6) 0.096(4) Uani 1 1 d .
H53A H -0.3873 0.4158 1.0079 0.144 Uiso 1 1 calc R
H53B H -0.4017 0.4774 0.9467 0.144 Uiso 1 1 calc R
H53C H -0.2678 0.4579 0.9853 0.144 Uiso 1 1 calc R
C54A C -0.4460(9) 0.3805(5) 0.8391(11) 0.143(7) Uani 1 1 d .
H54A H -0.4296 0.3509 0.7902 0.214 Uiso 1 1 calc R
H54B H -0.4917 0.4171 0.8160 0.214 Uiso 1 1 calc R
H54C H -0.4960 0.3593 0.8847 0.214 Uiso 1 1 calc R
C61 C 0.0763(5) 0.3254(3) 1.0130(4) 0.0312(14) Uani 1 1 d .
C62 C 0.0646(6) 0.2825(4) 1.0955(4) 0.0387(16) Uani 1 1 d .
H62A H -0.0068 0.2960 1.1312 0.058 Uiso 1 1 calc R
H62B H 0.1409 0.2855 1.1315 0.058 Uiso 1 1 calc R
H62C H 0.0524 0.2386 1.0763 0.058 Uiso 1 1 calc R
C63 C 0.2031(6) 0.3136(3) 0.9670(5) 0.0397(17) Uani 1 1 d .
H63A H 0.2013 0.2726 0.9368 0.060 Uiso 1 1 calc R
H63B H 0.2698 0.3138 1.0118 0.060 Uiso 1 1 calc R
H63C H 0.2184 0.3471 0.9231 0.060 Uiso 1 1 calc R
C64 C 0.0762(6) 0.3939(3) 1.0464(5) 0.0420(17) Uani 1 1 d .
H64A H 0.0793 0.4227 0.9953 0.063 Uiso 1 1 calc R
H64B H 0.1490 0.4009 1.0847 0.063 Uiso 1 1 calc R
H64C H 0.0000 0.4018 1.0804 0.063 Uiso 1 1 calc R

loop_
_atom_site_aniso_label
_atom_site_aniso_U_11
_atom_site_aniso_U_22
_atom_site_aniso_U_33
_atom_site_aniso_U_23
_atom_site_aniso_U_13
_atom_site_aniso_U_12
Mo1 0.0194(2) 0.0202(2) 0.0268(3) 0.0030(2) 0.0101(2) 0.00102(19)
C1 0.032(3) 0.030(3) 0.029(3) 0.001(3) 0.009(3) -0.003(3)
O1 0.052(3) 0.039(3) 0.039(3) -0.005(2) 0.004(2) -0.009(2)
O3 0.024(2) 0.031(2) 0.037(2) 0.0062(19) 0.0143(18) 0.0034(18)
C4 0.022(3) 0.036(4) 0.038(3) 0.001(3) 0.005(3) 0.008(3)
C5 0.024(3) 0.024(3) 0.035(3) 0.006(3) 0.010(3) 0.005(2)
C6 0.024(3) 0.020(3) 0.026(3) -0.001(2) 0.009(2) 0.001(2)
C55 0.036(3) 0.021(3) 0.043(4) 0.005(3) 0.010(3) 0.008(3)
C56 0.044(4) 0.033(4) 0.067(5) 0.006(4) 0.010(4) 0.017(3)
C57 0.060(5) 0.030(4) 0.056(4) -0.001(3) 0.014(4) 0.006(3)
C58 0.041(4) 0.022(3) 0.056(4) 0.003(3) 0.009(3) 0.003(3)
C11 0.034(3) 0.034(4) 0.058(4) 0.019(3) 0.015(3) 0.006(3)
C12 0.062(5) 0.036(4) 0.042(4) 0.014(3) -0.007(4) -0.011(4)
C13 0.043(4) 0.039(4) 0.040(4) 0.019(3) 0.022(3) 0.004(3)
C14 0.036(3) 0.025(3) 0.048(4) 0.013(3) 0.001(3) -0.009(3)
C15 0.061(4) 0.019(3) 0.035(3) 0.008(3) 0.014(3) 0.008(3)
Mo2 0.0139(2) 0.0235(3) 0.0306(3) 0.0049(2) 0.0062(2) 0.00150(19)
C2 0.018(3) 0.028(3) 0.042(4) 0.006(3) 0.007(3) 0.003(2)
O2 0.020(2) 0.033(3) 0.063(3) 0.010(2) 0.008(2) -0.0063(18)
C21 0.022(3) 0.047(4) 0.042(4) 0.013(3) -0.005(3) 0.004(3)
C22 0.033(3) 0.044(4) 0.042(4) 0.017(3) 0.004(3) 0.014(3)
C23 0.035(3) 0.034(4) 0.033(3) 0.010(3) 0.001(3) -0.006(3)
C24 0.030(3) 0.041(4) 0.022(3) 0.011(3) 0.005(3) 0.000(3)
C25 0.033(3) 0.035(4) 0.039(4) 0.011(3) 0.001(3) -0.006(3)
P3 0.0138(6) 0.0213(7) 0.0249(7) 0.0030(6) 0.0062(6) 0.0002(5)
C31 0.015(2) 0.027(3) 0.023(3) -0.001(2) 0.004(2) -0.002(2)
C32 0.018(2) 0.023(3) 0.027(3) 0.006(2) 0.009(2) 0.004(2)
C33 0.022(3) 0.036(4) 0.035(3) 0.008(3) 0.009(3) 0.002(3)
C34 0.031(3) 0.031(3) 0.047(4) 0.008(3) 0.012(3) 0.006(3)
C35 0.030(3) 0.026(3) 0.037(3) -0.005(3) 0.007(3) 0.006(3)
C36 0.026(3) 0.025(3) 0.029(3) 0.001(3) 0.011(3) -0.001(2)
C41 0.014(2) 0.027(3) 0.029(3) 0.002(3) 0.004(2) 0.001(2)
C42 0.015(2) 0.022(3) 0.034(3) 0.006(3) 0.004(2) -0.003(2)
C43 0.030(3) 0.037(4) 0.039(4) 0.003(3) -0.004(3) 0.004(3)
C44 0.019(3) 0.031(3) 0.041(3) 0.003(3) 0.012(3) 0.001(2)
C51 0.042(4) 0.030(4) 0.066(5) 0.015(4) 0.009(4) 0.013(3)
C52A 0.089(7) 0.063(6) 0.069(6) 0.025(5) 0.024(5) 0.035(5)
C53A 0.133(9) 0.081(8) 0.073(6) 0.020(5) 0.045(6) 0.084(7)
C54A 0.046(5) 0.063(8) 0.32(2) 0.052(10) -0.062(9) 0.015(5)
C61 0.025(3) 0.033(3) 0.036(3) -0.009(3) 0.006(3) -0.001(3)
C62 0.038(4) 0.045(4) 0.033(3) -0.007(3) 0.004(3) -0.002(3)
C63 0.027(3) 0.042(4) 0.050(4) -0.008(3) 0.009(3) -0.008(3)
C64 0.039(4) 0.031(4) 0.056(4) -0.017(3) 0.005(3) -0.004(3)

loop_
_atom_type_symbol
_atom_type_description
_atom_type_scat_dispersion_real
_atom_type_scat_dispersion_imag
_atom_type_scat_source
Mo Mo -1.6832 0.6857 'International Tables Vol C Tables 4.2.6.8 and 6.1.1.4'
P P 0.1023 0.0942 'International Tables Vol C Tables 4.2.6.8 and 6.1.1.4'
C C 0.0033 0.0016 'International Tables Vol C Tables 4.2.6.8 and 6.1.1.4'
O O 0.0106 0.0060 'International Tables Vol C Tables 4.2.6.8 and 6.1.1.4'
H H 0.0000 0.0000 'International Tables Vol C Tables 4.2.6.8 and 6.1.1.4'

loop_
_geom_angle_atom_site_label_1
_geom_angle_atom_site_label_2
_geom_angle_atom_site_label_3
_geom_angle
C1 Mo1 O3 102.6(2)
C1 Mo1 C6 65.2(3)
O3 Mo1 C6 78.13(18)
C1 Mo1 C11 90.9(3)
O3 Mo1 C11 134.24(19)
C6 Mo1 C11 145.1(2)
C1 Mo1 C15 125.7(3)
O3 Mo1 C15 118.0(2)
C6 Mo1 C15 152.6(2)
C11 Mo1 C15 34.9(3)
C1 Mo1 C12 79.5(3)
O3 Mo1 C12 104.1(2)
C6 Mo1 C12 144.1(3)
C11 Mo1 C12 35.3(2)
C15 Mo1 C12 57.6(3)
C1 Mo1 C14 135.6(3)
O3 Mo1 C14 83.2(2)
C6 Mo1 C14 155.4(2)
C11 Mo1 C14 58.3(2)
C15 Mo1 C14 35.5(2)
C12 Mo1 C14 56.6(3)
C1 Mo1 C13 103.9(3)
O3 Mo1 C13 75.6(2)
C6 Mo1 C13 148.4(2)
C11 Mo1 C13 58.7(2)
C15 Mo1 C13 58.3(2)
C12 Mo1 C13 34.2(2)
C14 Mo1 C13 34.1(2)
C1 Mo1 P3 95.62(17)
O3 Mo1 P3 131.96(12)
C6 Mo1 P3 69.92(14)
C11 Mo1 P3 88.73(16)
C15 Mo1 P3 83.46(15)
C12 Mo1 P3 122.90(19)
C14 Mo1 P3 113.11(17)
C13 Mo1 P3 141.60(18)
C1 Mo1 Mo2 109.68(19)
O3 Mo1 Mo2 80.28(12)
C6 Mo1 Mo2 46.37(16)
C11 Mo1 Mo2 135.76(18)
C15 Mo1 Mo2 111.37(18)
C12 Mo1 Mo2 168.94(19)
C14 Mo1 Mo2 114.72(17)
C13 Mo1 Mo2 142.10(19)
P3 Mo1 Mo2 51.70(7)
O1 C1 Mo1 175.8(6)
C4 O3 Mo1 111.5(3)
O3 C4 C5 122.6(5)
O3 C4 H4 118(3)
C5 C4 H4 118(4)
C4 C5 C6 113.6(5)
C4 C5 C55 117.2(5)
C6 C5 C55 123.1(5)
C4 C5 Mo2 96.8(4)
C6 C5 Mo2 63.2(3)
C55 C5 Mo2 130.8(4)
C5 C6 Mo2 79.6(4)
C5 C6 Mo1 110.3(4)
Mo2 C6 Mo1 86.7(2)
C5 C6 H6 119(4)
Mo2 C6 H6 126(3)
Mo1 C6 H6 124(4)
C56 C55 C57 107.2(5)
C56 C55 C5 113.1(6)
C57 C55 C5 106.4(5)
C56 C55 C58 109.5(5)
C57 C55 C58 107.4(6)
C5 C55 C58 112.9(5)
C55 C56 H56A 109.5
C55 C56 H56B 109.5
H56A C56 H56B 109.5
C55 C56 H56C 109.5
H56A C56 H56C 109.5
H56B C56 H56C 109.5
C55 C57 H57A 109.5
C55 C57 H57B 109.5
H57A C57 H57B 109.5
C55 C57 H57C 109.5
H57A C57 H57C 109.5
H57B C57 H57C 109.5
C55 C58 H58A 109.5
C55 C58 H58B 109.5
H58A C58 H58B 109.5
C55 C58 H58C 109.5
H58A C58 H58C 109.5
H58B C58 H58C 109.5
C15 C11 C12 106.4(6)
C15 C11 Mo1 72.8(4)
C12 C11 Mo1 73.4(4)
C15 C11 H11 126.8
C12 C11 H11 126.8
Mo1 C11 H11 119.0
C13 C12 C11 110.0(7)
C13 C12 Mo1 73.8(4)
C11 C12 Mo1 71.3(4)
C13 C12 H12 125.0
C11 C12 H12 125.0
Mo1 C12 H12 121.6
C14 C13 C12 106.9(6)
C14 C13 Mo1 72.1(3)
C12 C13 Mo1 72.0(4)
C14 C13 H13 126.6
C12 C13 H13 126.6
Mo1 C13 H13 121.1
C13 C14 C15 109.0(6)
C13 C14 Mo1 73.8(4)
C15 C14 Mo1 71.4(3)
C13 C14 H14 125.5
C15 C14 H14 125.5
Mo1 C14 H14 121.0
C11 C15 C14 107.6(6)
C11 C15 Mo1 72.3(4)
C14 C15 Mo1 73.1(4)
C11 C15 H15 126.2
C14 C15 H15 126.2
Mo1 C15 H15 120.3
C2 Mo2 C6 108.1(2)
C2 Mo2 C21 90.1(3)
C6 Mo2 C21 145.5(2)
C2 Mo2 C22 120.5(3)
C6 Mo2 C22 112.3(3)
C21 Mo2 C22 35.4(3)
C2 Mo2 C25 92.7(3)
C6 Mo2 C25 158.3(2)
C21 Mo2 C25 36.0(2)
C22 Mo2 C25 58.9(3)
C2 Mo2 C5 96.0(2)
C6 Mo2 C5 37.25(19)
C21 Mo2 C5 114.0(2)
C22 Mo2 C5 91.2(2)
C25 Mo2 C5 148.8(2)
C2 Mo2 C24 124.9(2)
C6 Mo2 C24 123.4(2)
C21 Mo2 C24 58.4(2)
C22 Mo2 C24 57.6(2)
C25 Mo2 C24 35.0(2)
C5 Mo2 C24 136.5(2)
C2 Mo2 P3 98.26(19)
C6 Mo2 P3 71.45(15)
C21 Mo2 P3 136.02(17)
C22 Mo2 P3 134.84(15)
C25 Mo2 P3 100.23(17)
C5 Mo2 P3 107.99(15)
C24 Mo2 P3 82.19(16)
C2 Mo2 C23 147.5(3)
C6 Mo2 C23 103.0(2)
C21 Mo2 C23 58.2(2)
C22 Mo2 C23 34.8(2)
C25 Mo2 C23 57.8(2)
C5 Mo2 C23 103.4(2)
C24 Mo2 C23 33.8(2)
P3 Mo2 C23 100.17(16)
C2 Mo2 Mo1 69.5(2)
C6 Mo2 Mo1 46.94(16)
C21 Mo2 Mo1 159.43(17)
C22 Mo2 Mo1 158.02(19)
C25 Mo2 Mo1 142.96(18)
C5 Mo2 Mo1 67.54(16)
C24 Mo2 Mo1 135.75(16)
P3 Mo2 Mo1 53.57(4)
C23 Mo2 Mo1 142.33(16)
O2 C2 Mo2 170.8(6)
C22 C21 C25 107.9(6)
C22 C21 Mo2 73.7(4)
C25 C21 Mo2 73.5(4)
C22 C21 H21 126.0
C25 C21 H21 126.0
Mo2 C21 H21 118.6
C21 C22 C23 108.5(6)
C21 C22 Mo2 70.9(4)
C23 C22 Mo2 75.8(4)
C21 C22 H22 125.8
C23 C22 H22 125.8
Mo2 C22 H22 119.3
C24 C23 C22 107.5(6)
C24 C23 Mo2 71.9(3)
C22 C23 Mo2 69.4(3)
C24 C23 H23 126.3
C22 C23 H23 126.3
Mo2 C23 H23 124.1
C23 C24 C25 109.4(6)
C23 C24 Mo2 74.3(3)
C25 C24 Mo2 70.6(3)
C23 C24 H24 125.3
C25 C24 H24 125.3
Mo2 C24 H24 121.5
C24 C25 C21 106.7(6)
C24 C25 Mo2 74.5(4)
C21 C25 Mo2 70.5(4)
C24 C25 H25 126.7
C21 C25 H25 126.7
Mo2 C25 H25 120.3
C42 P3 C31 90.1(2)
C42 P3 Mo2 114.2(2)
C31 P3 Mo2 141.81(19)
C42 P3 Mo1 118.7(2)
C31 P3 Mo1 120.22(17)
Mo2 P3 Mo1 74.73(6)
C32 C31 C36 118.5(5)
C32 C31 P3 105.7(4)
C36 C31 P3 135.0(4)
C31 C32 C33 120.6(6)
C31 C32 C41 118.7(5)
C33 C32 C41 120.7(5)
C34 C33 C32 120.7(6)
C34 C33 H33 119.7
C32 C33 H33 119.7
C33 C34 C35 117.1(6)
C33 C34 C51 123.4(6)
C35 C34 C51 119.5(6)
C34 C35 C36 124.4(6)
C34 C35 H35 117.8
C36 C35 H35 117.8
C35 C36 C31 117.1(6)
C35 C36 C61 117.8(6)
C31 C36 C61 124.3(5)
C43 C41 C32 111.9(5)
C43 C41 C42 110.1(5)
C32 C41 C42 106.1(4)
C43 C41 C44 108.8(5)
C32 C41 C44 110.4(4)
C42 C41 C44 109.5(5)
C41 C42 P3 107.8(4)
C41 C42 H42A 110.1
P3 C42 H42A 110.1
C41 C42 H42B 110.1
P3 C42 H42B 110.1
H42A C42 H42B 108.5
C41 C43 H43A 109.5
C41 C43 H43B 109.5
H43A C43 H43B 109.5
C41 C43 H43C 109.5
H43A C43 H43C 109.5
H43B C43 H43C 109.5
C41 C44 H44A 109.5
C41 C44 H44B 109.5
H44A C44 H44B 109.5
C41 C44 H44C 109.5
H44A C44 H44C 109.5
H44B C44 H44C 109.5
C54A C51 C53A 110.3(8)
C54A C51 C34 111.2(7)
C53A C51 C34 111.1(6)
C54A C51 C52A 107.4(8)
C53A C51 C52A 108.5(8)
C34 C51 C52A 108.2(5)
C51 C52A H52A 109.5
C51 C52A H52B 109.5
H52A C52A H52B 109.5
C51 C52A H52C 109.5
H52A C52A H52C 109.5
H52B C52A H52C 109.5
C51 C53A H53A 109.5
C51 C53A H53B 109.5
H53A C53A H53B 109.5
C51 C53A H53C 109.5
H53A C53A H53C 109.5
H53B C53A H53C 109.5
C51 C54A H54A 109.5
C51 C54A H54B 109.5
H54A C54A H54B 109.5
C51 C54A H54C 109.5
H54A C54A H54C 109.5
H54B C54A H54C 109.5
C36 C61 C64 113.5(5)
C36 C61 C62 106.0(5)
C64 C61 C62 107.2(5)
C36 C61 C63 112.7(5)
C64 C61 C63 107.4(5)
C62 C61 C63 109.8(5)
C61 C62 H62A 109.5
C61 C62 H62B 109.5
H62A C62 H62B 109.5
C61 C62 H62C 109.5
H62A C62 H62C 109.5
H62B C62 H62C 109.5
C61 C63 H63A 109.5
C61 C63 H63B 109.5
H63A C63 H63B 109.5
C61 C63 H63C 109.5
H63A C63 H63C 109.5
H63B C63 H63C 109.5
C61 C64 H64A 109.5
C61 C64 H64B 109.5
H64A C64 H64B 109.5
C61 C64 H64C 109.5
H64A C64 H64C 109.5
H64B C64 H64C 109.5

loop_
_geom_bond_atom_site_label_1
_geom_bond_atom_site_label_2
_geom_bond_distance
Mo1 C1 1.905(7)
Mo1 O3 2.141(4)
Mo1 C6 2.166(6)
Mo1 C11 2.311(7)
Mo1 C15 2.318(7)
Mo1 C12 2.339(7)
Mo1 C14 2.340(6)
Mo1 C13 2.361(6)
Mo1 P3 2.468(2)
Mo1 Mo2 2.959(3)
C1 O1 1.152(7)
O3 C4 1.282(8)
C4 C5 1.416(8)
C4 H4 0.99(6)
C5 C6 1.455(7)
C5 C55 1.533(8)
C5 Mo2 2.364(6)
C6 Mo2 2.145(6)
C6 H6 0.92(6)
C55 C56 1.520(9)
C55 C57 1.530(9)
C55 C58 1.561(8)
C56 H56A 0.9800
C56 H56B 0.9800
C56 H56C 0.9800
C57 H57A 0.9800
C57 H57B 0.9800
C57 H57C 0.9800
C58 H58A 0.9800
C58 H58B 0.9800
C58 H58C 0.9800
C11 C15 1.389(10)
C11 C12 1.412(9)
C11 H11 0.9500
C12 C13 1.381(10)
C12 H12 0.9500
C13 C14 1.380(10)
C13 H13 0.9500
C14 C15 1.418(8)
C14 H14 0.9500
C15 H15 0.9500
Mo2 C2 1.929(6)
Mo2 C21 2.294(7)
Mo2 C22 2.331(7)
Mo2 C25 2.334(7)
Mo2 C24 2.384(6)
Mo2 P3 2.407(2)
Mo2 C23 2.414(6)
C2 O2 1.180(7)
C21 C22 1.406(10)
C21 C25 1.431(9)
C21 H21 0.9500
C22 C23 1.420(8)
C22 H22 0.9500
C23 C24 1.396(9)
C23 H23 0.9500
C24 C25 1.418(9)
C24 H24 0.9500
C25 H25 0.9500
P3 C42 1.847(5)
P3 C31 1.873(6)
C31 C32 1.400(7)
C31 C36 1.412(8)
C32 C33 1.408(8)
C32 C41 1.526(8)
C33 C34 1.375(9)
C33 H33 0.9500
C34 C35 1.385(9)
C34 C51 1.528(9)
C35 C36 1.394(8)
C35 H35 0.9500
C36 C61 1.519(9)
C41 C43 1.508(9)
C41 C42 1.531(8)
C41 C44 1.560(7)
C42 H42A 0.9900
C42 H42B 0.9900
C43 H43A 0.9800
C43 H43B 0.9800
C43 H43C 0.9800
C44 H44A 0.9800
C44 H44B 0.9800
C44 H44C 0.9800
C51 C54A 1.513(13)
C51 C53A 1.520(11)
C51 C52A 1.558(10)
C52A H52A 0.9800
C52A H52B 0.9800
C52A H52C 0.9800
C53A H53A 0.9800
C53A H53B 0.9800
C53A H53C 0.9800
C54A H54A 0.9800
C54A H54B 0.9800
C54A H54C 0.9800
C61 C64 1.532(9)
C61 C62 1.540(9)
C61 C63 1.550(8)
C62 H62A 0.9800
C62 H62B 0.9800
C62 H62C 0.9800
C63 H63A 0.9800
C63 H63B 0.9800
C63 H63C 0.9800
C64 H64A 0.9800
C64 H64B 0.9800
C64 H64C 0.9800
